data_7205736
loop_
_publ_author_name
'Pochodylo, Amy L.'
'LaDuca, Robert L.'

_publ_section_title
;
 Topological diversity in zinc coordination polymers with 5-substituted
 isophthalate and bis(4-pyridylmethyl)piperazine ligands
;
_journal_issue 7
_journal_name_full CrystEngComm
_journal_page_first 2249
_journal_paper_doi 10.1039/c0ce00715c
_journal_volume 13
_journal_year 2011
_chemical_formula_sum 'C32 H29 Cl N6 O13 Zn2'
_chemical_formula_weight 871.80
_chemical_name_systematic
;
?
;
_space_group_IT_number 14
_symmetry_cell_setting monoclinic
_symmetry_space_group_name_Hall '-P 2ybc'
_symmetry_space_group_name_H-M 'P 1 21/c 1'
_atom_sites_solution_hydrogens geom
_atom_sites_solution_primary direct
_atom_sites_solution_secondary difmap
_audit_creation_method SHELXL-97
_audit_update_record
;
2009-09-29 # Formatted by publCIF
;
_cell_angle_alpha 90.00
_cell_angle_beta 93.5850(10)
_cell_angle_gamma 90.00
_cell_formula_units_Z 4
_cell_length_a 12.1267(2)
_cell_length_b 28.8702(4)
_cell_length_c 9.67690(10)
_cell_measurement_reflns_used 29746
_cell_measurement_temperature 173(2)
_cell_measurement_theta_max 25.32
_cell_measurement_theta_min 1.68
_cell_volume 3381.26(8)
_computing_structure_refinement 'SHELXL-97 (Sheldrick, 2008)'
_computing_structure_solution 'SHELXS-97 (Sheldrick, 2008)'
_diffrn_ambient_temperature 173(2)
_diffrn_measured_fraction_theta_full 0.999
_diffrn_measured_fraction_theta_max 0.998
_diffrn_radiation_monochromator graphite
_diffrn_radiation_source 'fine-focus sealed tube'
_diffrn_radiation_type MoK\a
_diffrn_radiation_wavelength 0.71073
_diffrn_reflns_av_R_equivalents 0.0386
_diffrn_reflns_av_sigmaI/netI 0.0305
_diffrn_reflns_limit_h_max 14
_diffrn_reflns_limit_h_min -14
_diffrn_reflns_limit_k_max 34
_diffrn_reflns_limit_k_min -33
_diffrn_reflns_limit_l_max 11
_diffrn_reflns_limit_l_min -9
_diffrn_reflns_number 29746
_diffrn_reflns_theta_full 25.00
_diffrn_reflns_theta_max 25.32
_diffrn_reflns_theta_min 1.68
_exptl_absorpt_coefficient_mu 1.576
_exptl_absorpt_correction_T_max 0.8025
_exptl_absorpt_correction_T_min 0.6433
_exptl_absorpt_correction_type multi-scan
_exptl_absorpt_process_details SADABS
_exptl_crystal_colour yellow
_exptl_crystal_density_diffrn 1.713
_exptl_crystal_density_method 'not measured'
_exptl_crystal_description block
_exptl_crystal_F_000 1776
_exptl_crystal_size_max 0.31
_exptl_crystal_size_mid 0.15
_exptl_crystal_size_min 0.15
_refine_diff_density_max 0.351
_refine_diff_density_min -0.546
_refine_diff_density_rms 0.066
_refine_ls_extinction_method none
_refine_ls_goodness_of_fit_ref 1.030
_refine_ls_hydrogen_treatment mixed
_refine_ls_matrix_type full
_refine_ls_number_parameters 496
_refine_ls_number_reflns 6160
_refine_ls_number_restraints 4
_refine_ls_restrained_S_all 1.030
_refine_ls_R_factor_all 0.0384
_refine_ls_R_factor_gt 0.0305
_refine_ls_shift/su_max 0.001
_refine_ls_shift/su_mean 0.000
_refine_ls_structure_factor_coef Fsqd
_refine_ls_weighting_details 'calc w=1/[\s^2^(Fo^2^)+(0.0400P)^2^+2.3502P] where P=(Fo^2^+2Fc^2^)/3'
_refine_ls_weighting_scheme calc
_refine_ls_wR_factor_gt 0.0749
_refine_ls_wR_factor_ref 0.0788
_reflns_number_gt 5288
_reflns_number_total 6160
_reflns_threshold_expression >2sigma(I)
_cod_data_source_file c0ce00715c.txt
_cod_data_source_block p21c
_cod_original_sg_symbol_H-M P2(1)/c
_cod_database_code 7205736

loop_
_symmetry_equiv_pos_as_xyz
'x, y, z'
'-x, y+1/2, -z+1/2'
'-x, -y, -z'
'x, -y-1/2, z-1/2'

loop_
_atom_site_label
_atom_site_type_symbol
_atom_site_fract_x
_atom_site_fract_y
_atom_site_fract_z
_atom_site_U_iso_or_equiv
_atom_site_adp_type
_atom_site_occupancy
_atom_site_symmetry_multiplicity
_atom_site_calc_flag
_atom_site_refinement_flags
_atom_site_disorder_assembly
_atom_site_disorder_group
Zn1 Zn 0.80194(2) 0.140739(10) 0.67666(3) 0.01910(9) Uani 1 1 d . . .
Zn2 Zn 1.17637(2) 0.095737(10) 0.62639(3) 0.02134(9) Uani 1 1 d . . .
O1 O 0.89123(13) 0.15282(6) 0.52348(18) 0.0222(4) Uani 1 1 d . . .
O2 O 0.82666(15) 0.15913(7) -0.12949(18) 0.0277(4) Uani 1 1 d . . .
O3 O 0.98148(17) 0.19419(7) -0.1875(2) 0.0348(5) Uani 1 1 d . . .
O4 O 1.24084(16) 0.24963(7) 0.1891(2) 0.0388(5) Uani 1 1 d . . .
O5 O 1.22762(17) 0.22180(9) 0.3934(2) 0.0466(6) Uani 1 1 d . . .
O13 O 1.10648(13) 0.06912(6) 1.45797(18) 0.0243(4) Uani 1 1 d . . .
O7 O 1.22203(13) 0.09813(6) 1.30843(19) 0.0261(4) Uani 1 1 d . . .
O8 O 0.74613(14) 0.01345(7) 1.28512(19) 0.0283(4) Uani 1 1 d . . .
O9 O 0.69508(15) 0.01815(8) 1.0680(2) 0.0375(5) Uani 1 1 d . . .
O10 O 0.76616(14) 0.12576(7) 0.3636(2) 0.0314(5) Uani 1 1 d . . .
O11 O 1.12566(16) 0.16194(7) 0.6360(2) 0.0326(5) Uani 1 1 d D . .
H11A H 1.0739(19) 0.1709(10) 0.689(3) 0.039 Uiso 1 1 d D . .
H11B H 1.1771(19) 0.1833(9) 0.646(3) 0.039 Uiso 1 1 d D . .
O12 O 0.95608(14) 0.08221(7) 0.73591(19) 0.0281(4) Uani 1 1 d . . .
O6 O 1.13348(13) 0.07282(6) 0.80541(18) 0.0242(4) Uani 1 1 d . . .
N5 N 0.31958(16) -0.30847(7) 0.8840(2) 0.0204(5) Uani 1 1 d . . .
N3 N 0.52566(16) -0.15938(7) 0.9295(2) 0.0199(4) Uani 1 1 d . . .
N4 N 0.56457(16) -0.08460(7) 0.7409(2) 0.0171(4) Uani 1 1 d D . .
H4N H 0.6321(15) -0.0891(9) 0.717(3) 0.021 Uiso 1 1 d D . .
N1 N 0.71266(15) 0.08089(7) 0.6854(2) 0.0181(4) Uani 1 1 d . . .
Cl1 Cl 1.36132(5) 0.10176(2) 0.63561(7) 0.02918(16) Uani 1 1 d . . .
C1 C 0.9523(2) 0.18377(8) 0.0508(3) 0.0207(5) Uani 1 1 d . . .
C2 C 1.0527(2) 0.20499(8) 0.0906(3) 0.0227(6) Uani 1 1 d . . .
H2 H 1.0976 0.2181 0.0238 0.027 Uiso 1 1 calc R . .
C3 C 1.0847(2) 0.20632(9) 0.2296(3) 0.0214(5) Uani 1 1 d . . .
C4 C 1.02176(19) 0.18798(8) 0.3305(3) 0.0207(5) Uani 1 1 d . . .
H4 H 1.0466 0.1896 0.4255 0.025 Uiso 1 1 calc R . .
C5 C 0.92194(19) 0.16725(8) 0.2907(3) 0.0176(5) Uani 1 1 d . . .
C6 C 0.88748(19) 0.16520(8) 0.1503(3) 0.0192(5) Uani 1 1 d . . .
H6 H 0.8190 0.1510 0.1226 0.023 Uiso 1 1 calc R . .
C7 C 0.9189(2) 0.17925(9) -0.1012(3) 0.0245(6) Uani 1 1 d . . .
N6 N 1.19139(17) 0.22745(8) 0.2749(2) 0.0269(5) Uani 1 1 d . . .
C9 C 0.85168(19) 0.14649(8) 0.3987(3) 0.0195(5) Uani 1 1 d . . .
C10 C 0.87550(18) 0.03920(8) 1.1355(3) 0.0181(5) Uani 1 1 d . . .
C11 C 0.95094(19) 0.04669(8) 1.2462(3) 0.0189(5) Uani 1 1 d . . .
H11 H 0.9329 0.0399 1.3382 0.023 Uiso 1 1 calc R . .
C12 C 1.05431(18) 0.06452(8) 1.2192(2) 0.0166(5) Uani 1 1 d . . .
C13 C 1.08013(19) 0.07223(8) 1.0825(3) 0.0183(5) Uani 1 1 d . . .
H13 H 1.1517 0.0831 1.0640 0.022 Uiso 1 1 calc R . .
C14 C 1.00261(19) 0.06417(8) 0.9726(3) 0.0176(5) Uani 1 1 d . . .
C15 C 0.89795(19) 0.04828(8) 0.9995(3) 0.0191(5) Uani 1 1 d . . .
H15 H 0.8430 0.0437 0.9264 0.023 Uiso 1 1 calc R . .
N2 N 0.76459(16) 0.02227(7) 1.1657(2) 0.0225(5) Uani 1 1 d . . .
C17 C 1.13556(19) 0.07821(8) 1.3372(3) 0.0191(5) Uani 1 1 d . . .
C18 C 1.0302(2) 0.07393(8) 0.8254(3) 0.0200(5) Uani 1 1 d . . .
C19 C 0.42878(19) -0.31465(9) 0.8792(3) 0.0218(5) Uani 1 1 d . . .
H19 H 0.4545 -0.3433 0.8448 0.026 Uiso 1 1 calc R . .
C20 C 0.5060(2) -0.28156(9) 0.9216(3) 0.0228(6) Uani 1 1 d . . .
H20 H 0.5826 -0.2877 0.9161 0.027 Uiso 1 1 calc R . .
C21 C 0.3584(2) -0.23335(9) 0.9804(3) 0.0322(7) Uani 1 1 d . . .
H21 H 0.3309 -0.2054 1.0169 0.039 Uiso 1 1 calc R . .
C22 C 0.4714(2) -0.23962(8) 0.9720(3) 0.0218(5) Uani 1 1 d . . .
C23 C 0.2865(2) -0.26788(9) 0.9358(3) 0.0321(7) Uani 1 1 d . . .
H23 H 0.2096 -0.2628 0.9418 0.039 Uiso 1 1 calc R . .
C24 C 0.5525(2) -0.20135(9) 1.0113(3) 0.0248(6) Uani 1 1 d . . .
H24A H 0.5498 -0.1943 1.1112 0.030 Uiso 1 1 calc R . .
H24B H 0.6283 -0.2117 0.9944 0.030 Uiso 1 1 calc R . .
C25 C 0.6025(2) -0.12197(8) 0.9696(3) 0.0228(5) Uani 1 1 d . . .
H25A H 0.6781 -0.1307 0.9464 0.027 Uiso 1 1 calc R . .
H25B H 0.6031 -0.1169 1.0708 0.027 Uiso 1 1 calc R . .
C26 C 0.5683(2) -0.07768(9) 0.8943(3) 0.0227(5) Uani 1 1 d . . .
H26A H 0.4945 -0.0680 0.9219 0.027 Uiso 1 1 calc R . .
H26B H 0.6216 -0.0528 0.9209 0.027 Uiso 1 1 calc R . .
C27 C 0.4952(2) -0.12582(9) 0.6996(3) 0.0238(6) Uani 1 1 d . . .
H27A H 0.5006 -0.1319 0.5996 0.029 Uiso 1 1 calc R . .
H27B H 0.4170 -0.1192 0.7156 0.029 Uiso 1 1 calc R . .
C28 C 0.5323(2) -0.16805(9) 0.7813(3) 0.0258(6) Uani 1 1 d . . .
H28A H 0.4849 -0.1947 0.7531 0.031 Uiso 1 1 calc R . .
H28B H 0.6094 -0.1758 0.7617 0.031 Uiso 1 1 calc R . .
C29 C 0.51915(19) -0.04327(8) 0.6617(3) 0.0211(5) Uani 1 1 d . . .
H29A H 0.5099 -0.0514 0.5623 0.025 Uiso 1 1 calc R . .
H29B H 0.4451 -0.0359 0.6935 0.025 Uiso 1 1 calc R . .
C30 C 0.59052(19) -0.00090(8) 0.6775(3) 0.0184(5) Uani 1 1 d . . .
C31 C 0.56966(19) 0.03412(9) 0.7708(3) 0.0218(5) Uani 1 1 d . . .
H31 H 0.5125 0.0307 0.8328 0.026 Uiso 1 1 calc R . .
C32 C 0.63262(19) 0.07397(9) 0.7726(3) 0.0220(5) Uani 1 1 d . . .
H32 H 0.6187 0.0974 0.8382 0.026 Uiso 1 1 calc R . .
C33 C 0.7347(2) 0.04694(8) 0.5969(3) 0.0208(5) Uani 1 1 d . . .
H33 H 0.7925 0.0513 0.5363 0.025 Uiso 1 1 calc R . .
C34 C 0.6765(2) 0.00575(9) 0.5902(3) 0.0215(5) Uani 1 1 d . . .
H34 H 0.6949 -0.0178 0.5270 0.026 Uiso 1 1 calc R . .

loop_
_atom_site_aniso_label
_atom_site_aniso_U_11
_atom_site_aniso_U_22
_atom_site_aniso_U_33
_atom_site_aniso_U_23
_atom_site_aniso_U_13
_atom_site_aniso_U_12
Zn1 0.02177(15) 0.02268(16) 0.01326(16) -0.00091(12) 0.00432(11) -0.00512(11)
Zn2 0.01936(15) 0.03004(18) 0.01481(17) -0.00009(12) 0.00261(11) -0.00332(12)
O1 0.0199(8) 0.0340(10) 0.0129(10) 0.0046(8) 0.0031(7) 0.0013(7)
O2 0.0328(10) 0.0363(11) 0.0137(10) -0.0051(8) -0.0006(8) 0.0066(8)
O3 0.0548(12) 0.0344(11) 0.0162(10) 0.0005(8) 0.0106(9) -0.0014(9)
O4 0.0306(10) 0.0420(12) 0.0451(14) 0.0104(10) 0.0120(9) -0.0082(9)
O5 0.0384(11) 0.0770(17) 0.0241(13) -0.0035(11) -0.0010(10) -0.0249(11)
O13 0.0222(8) 0.0371(11) 0.0134(10) -0.0014(8) 0.0004(7) -0.0050(8)
O7 0.0158(8) 0.0381(11) 0.0245(11) 0.0015(8) 0.0021(7) -0.0045(8)
O8 0.0247(9) 0.0406(11) 0.0206(11) 0.0002(9) 0.0095(8) -0.0045(8)
O9 0.0217(9) 0.0622(14) 0.0278(12) 0.0057(10) -0.0054(8) -0.0109(9)
O10 0.0249(9) 0.0453(12) 0.0240(11) 0.0035(9) 0.0019(8) -0.0132(9)
O11 0.0314(10) 0.0317(11) 0.0357(13) 0.0050(9) 0.0107(9) 0.0026(9)
O12 0.0261(9) 0.0418(11) 0.0161(10) 0.0041(8) -0.0004(8) 0.0010(8)
O6 0.0252(9) 0.0319(10) 0.0160(10) 0.0042(8) 0.0061(7) 0.0016(8)
N5 0.0224(10) 0.0184(11) 0.0206(12) 0.0032(9) 0.0036(9) 0.0016(8)
N3 0.0258(11) 0.0170(10) 0.0168(12) 0.0024(9) 0.0000(9) -0.0040(8)
N4 0.0155(9) 0.0175(10) 0.0184(11) 0.0017(8) 0.0015(8) -0.0016(8)
N1 0.0196(10) 0.0189(10) 0.0158(11) 0.0036(9) 0.0017(8) 0.0008(8)
Cl1 0.0188(3) 0.0405(4) 0.0284(4) -0.0017(3) 0.0024(3) -0.0053(3)
C1 0.0292(13) 0.0178(12) 0.0154(13) 0.0006(10) 0.0047(10) 0.0072(10)
C2 0.0292(13) 0.0206(13) 0.0193(14) 0.0019(11) 0.0102(11) 0.0006(11)
C3 0.0217(12) 0.0221(13) 0.0208(14) -0.0009(11) 0.0051(10) 0.0008(10)
C4 0.0239(12) 0.0245(13) 0.0138(13) -0.0004(11) 0.0022(10) 0.0030(10)
C5 0.0205(12) 0.0188(12) 0.0139(13) 0.0019(10) 0.0043(10) 0.0042(10)
C6 0.0225(12) 0.0172(12) 0.0179(14) 0.0012(10) 0.0015(10) 0.0043(10)
C7 0.0361(15) 0.0204(13) 0.0175(14) -0.0004(11) 0.0056(12) 0.0084(11)
N6 0.0246(11) 0.0289(12) 0.0281(14) -0.0044(10) 0.0082(10) -0.0030(9)
C9 0.0203(12) 0.0205(13) 0.0182(14) 0.0035(10) 0.0046(10) 0.0056(10)
C10 0.0170(11) 0.0185(12) 0.0191(14) 0.0010(10) 0.0036(10) 0.0015(9)
C11 0.0210(12) 0.0205(12) 0.0156(13) 0.0008(10) 0.0042(10) 0.0009(10)
C12 0.0160(11) 0.0190(12) 0.0149(13) -0.0020(10) 0.0021(9) 0.0034(9)
C13 0.0172(11) 0.0192(12) 0.0189(14) 0.0000(10) 0.0052(10) 0.0021(10)
C14 0.0217(12) 0.0159(12) 0.0154(13) 0.0000(10) 0.0032(10) 0.0046(10)
C15 0.0226(12) 0.0176(12) 0.0167(14) -0.0020(10) -0.0017(10) 0.0012(10)
N2 0.0183(10) 0.0242(12) 0.0251(14) 0.0010(9) 0.0028(9) -0.0004(9)
C17 0.0183(12) 0.0205(12) 0.0187(14) -0.0013(10) 0.0034(10) 0.0036(10)
C18 0.0264(13) 0.0163(12) 0.0180(14) -0.0006(10) 0.0058(11) 0.0004(10)
C19 0.0243(12) 0.0218(13) 0.0199(14) 0.0012(11) 0.0053(10) 0.0038(10)
C20 0.0200(12) 0.0246(14) 0.0240(15) 0.0035(11) 0.0037(10) 0.0023(10)
C21 0.0311(14) 0.0177(13) 0.049(2) -0.0030(13) 0.0117(13) 0.0020(11)
C22 0.0267(13) 0.0207(13) 0.0181(14) 0.0067(10) 0.0025(10) -0.0011(10)
C23 0.0231(13) 0.0238(14) 0.050(2) -0.0006(13) 0.0088(13) 0.0034(11)
C24 0.0292(13) 0.0219(13) 0.0231(15) 0.0032(11) -0.0003(11) -0.0033(11)
C25 0.0277(13) 0.0216(13) 0.0186(14) 0.0022(11) -0.0023(10) -0.0043(10)
C26 0.0294(13) 0.0203(13) 0.0182(14) 0.0002(11) 0.0014(11) -0.0035(11)
C27 0.0289(13) 0.0234(13) 0.0187(14) -0.0007(11) -0.0022(11) -0.0092(11)
C28 0.0363(14) 0.0198(13) 0.0214(15) -0.0010(11) 0.0030(11) -0.0064(11)
C29 0.0190(11) 0.0229(13) 0.0212(14) 0.0060(11) 0.0002(10) -0.0005(10)
C30 0.0186(11) 0.0192(12) 0.0172(13) 0.0062(10) 0.0004(10) 0.0036(10)
C31 0.0207(12) 0.0241(13) 0.0215(14) 0.0049(11) 0.0081(10) 0.0020(10)
C32 0.0245(12) 0.0220(13) 0.0200(14) 0.0032(11) 0.0053(10) 0.0034(10)
C33 0.0220(12) 0.0218(13) 0.0193(14) 0.0019(11) 0.0067(10) 0.0001(10)
C34 0.0259(13) 0.0206(13) 0.0181(14) 0.0015(11) 0.0038(10) 0.0021(10)

loop_
_atom_type_symbol
_atom_type_description
_atom_type_scat_dispersion_real
_atom_type_scat_dispersion_imag
_atom_type_scat_source
C C 0.0033 0.0016 'International Tables Vol C Tables 4.2.6.8 and 6.1.1.4'
H H 0.0000 0.0000 'International Tables Vol C Tables 4.2.6.8 and 6.1.1.4'
N N 0.0061 0.0033 'International Tables Vol C Tables 4.2.6.8 and 6.1.1.4'
O O 0.0106 0.0060 'International Tables Vol C Tables 4.2.6.8 and 6.1.1.4'
Zn Zn 0.2839 1.4301 'International Tables Vol C Tables 4.2.6.8 and 6.1.1.4'
Cl Cl 0.1484 0.1585 'International Tables Vol C Tables 4.2.6.8 and 6.1.1.4'

loop_
_geom_angle_atom_site_label_1
_geom_angle_atom_site_label_2
_geom_angle_atom_site_label_3
_geom_angle
_geom_angle_site_symmetry_1
_geom_angle_site_symmetry_3
_geom_angle_publ_flag
O1 Zn1 O2 129.13(8) . 1_556 ?
O1 Zn1 N1 120.73(8) . . ?
O2 Zn1 N1 103.88(8) 1_556 . ?
O1 Zn1 N5 94.35(8) . 2_656 ?
O2 Zn1 N5 97.99(8) 1_556 2_656 ?
N1 Zn1 N5 103.51(8) . 2_656 ?
O13 Zn2 O6 118.82(7) 1_554 . ?
O13 Zn2 O11 107.17(8) 1_554 . ?
O6 Zn2 O11 100.47(8) . . ?
O13 Zn2 Cl1 116.43(5) 1_554 . ?
O6 Zn2 Cl1 108.14(5) . . ?
O11 Zn2 Cl1 103.41(6) . . ?
C9 O1 Zn1 120.29(15) . . ?
C7 O2 Zn1 114.20(16) . 1_554 ?
C17 O13 Zn2 123.91(16) . 1_556 ?
Zn2 O11 H11A 123(2) . . ?
Zn2 O11 H11B 117(2) . . ?
H11A O11 H11B 105(2) . . ?
C18 O6 Zn2 116.26(16) . . ?
C19 N5 C23 116.6(2) . . ?
C19 N5 Zn1 124.45(17) . 2_646 ?
C23 N5 Zn1 118.94(16) . 2_646 ?
C25 N3 C28 108.20(19) . . ?
C25 N3 C24 110.47(19) . . ?
C28 N3 C24 111.2(2) . . ?
C26 N4 C27 110.64(19) . . ?
C26 N4 C29 112.77(19) . . ?
C27 N4 C29 108.26(18) . . ?
C26 N4 H4N 108.4(18) . . ?
C27 N4 H4N 109.2(17) . . ?
C29 N4 H4N 107.5(17) . . ?
C33 N1 C32 118.4(2) . . ?
C33 N1 Zn1 117.69(16) . . ?
C32 N1 Zn1 123.95(17) . . ?
C6 C1 C2 120.0(2) . . ?
C6 C1 C7 120.9(2) . . ?
C2 C1 C7 119.0(2) . . ?
C3 C2 C1 118.0(2) . . ?
C3 C2 H2 121.0 . . ?
C1 C2 H2 121.0 . . ?
C2 C3 C4 123.0(2) . . ?
C2 C3 N6 119.4(2) . . ?
C4 C3 N6 117.6(2) . . ?
C3 C4 C5 118.8(2) . . ?
C3 C4 H4 120.6 . . ?
C5 C4 H4 120.6 . . ?
C4 C5 C6 119.5(2) . . ?
C4 C5 C9 120.0(2) . . ?
C6 C5 C9 120.5(2) . . ?
C1 C6 C5 120.7(2) . . ?
C1 C6 H6 119.7 . . ?
C5 C6 H6 119.7 . . ?
O3 C7 O2 125.4(2) . . ?
O3 C7 C1 119.2(2) . . ?
O2 C7 C1 115.4(2) . . ?
O5 N6 O4 122.9(2) . . ?
O5 N6 C3 119.0(2) . . ?
O4 N6 C3 118.1(2) . . ?
O10 C9 O1 126.1(2) . . ?
O10 C9 C5 120.3(2) . . ?
O1 C9 C5 113.6(2) . . ?
C11 C10 C15 123.2(2) . . ?
C11 C10 N2 117.7(2) . . ?
C15 C10 N2 119.1(2) . . ?
C10 C11 C12 118.1(2) . . ?
C10 C11 H11 120.9 . . ?
C12 C11 H11 120.9 . . ?
C11 C12 C13 119.6(2) . . ?
C11 C12 C17 120.4(2) . . ?
C13 C12 C17 119.9(2) . . ?
C14 C13 C12 121.0(2) . . ?
C14 C13 H13 119.5 . . ?
C12 C13 H13 119.5 . . ?
C15 C14 C13 119.5(2) . . ?
C15 C14 C18 119.8(2) . . ?
C13 C14 C18 120.7(2) . . ?
C10 C15 C14 118.5(2) . . ?
C10 C15 H15 120.8 . . ?
C14 C15 H15 120.8 . . ?
O8 N2 O9 123.4(2) . . ?
O8 N2 C10 118.7(2) . . ?
O9 N2 C10 117.9(2) . . ?
O7 C17 O13 126.1(2) . . ?
O7 C17 C12 118.1(2) . . ?
O13 C17 C12 115.8(2) . . ?
O12 C18 O6 125.2(2) . . ?
O12 C18 C14 120.3(2) . . ?
O6 C18 C14 114.5(2) . . ?
N5 C19 C20 123.4(2) . . ?
N5 C19 H19 118.3 . . ?
C20 C19 H19 118.3 . . ?
C22 C20 C19 119.7(2) . . ?
C22 C20 H20 120.1 . . ?
C19 C20 H20 120.1 . . ?
C23 C21 C22 119.6(2) . . ?
C23 C21 H21 120.2 . . ?
C22 C21 H21 120.2 . . ?
C20 C22 C21 117.3(2) . . ?
C20 C22 C24 121.5(2) . . ?
C21 C22 C24 121.2(2) . . ?
N5 C23 C21 123.4(2) . . ?
N5 C23 H23 118.3 . . ?
C21 C23 H23 118.3 . . ?
N3 C24 C22 110.3(2) . . ?
N3 C24 H24A 109.6 . . ?
C22 C24 H24A 109.6 . . ?
N3 C24 H24B 109.6 . . ?
C22 C24 H24B 109.6 . . ?
H24A C24 H24B 108.1 . . ?
N3 C25 C26 110.2(2) . . ?
N3 C25 H25A 109.6 . . ?
C26 C25 H25A 109.6 . . ?
N3 C25 H25B 109.6 . . ?
C26 C25 H25B 109.6 . . ?
H25A C25 H25B 108.1 . . ?
N4 C26 C25 110.8(2) . . ?
N4 C26 H26A 109.5 . . ?
C25 C26 H26A 109.5 . . ?
N4 C26 H26B 109.5 . . ?
C25 C26 H26B 109.5 . . ?
H26A C26 H26B 108.1 . . ?
N4 C27 C28 111.1(2) . . ?
N4 C27 H27A 109.4 . . ?
C28 C27 H27A 109.4 . . ?
N4 C27 H27B 109.4 . . ?
C28 C27 H27B 109.4 . . ?
H27A C27 H27B 108.0 . . ?
N3 C28 C27 110.1(2) . . ?
N3 C28 H28A 109.6 . . ?
C27 C28 H28A 109.6 . . ?
N3 C28 H28B 109.6 . . ?
C27 C28 H28B 109.6 . . ?
H28A C28 H28B 108.2 . . ?
C30 C29 N4 113.84(19) . . ?
C30 C29 H29A 108.8 . . ?
N4 C29 H29A 108.8 . . ?
C30 C29 H29B 108.8 . . ?
N4 C29 H29B 108.8 . . ?
H29A C29 H29B 107.7 . . ?
C31 C30 C34 117.8(2) . . ?
C31 C30 C29 122.2(2) . . ?
C34 C30 C29 119.9(2) . . ?
C32 C31 C30 119.5(2) . . ?
C32 C31 H31 120.3 . . ?
C30 C31 H31 120.3 . . ?
N1 C32 C31 122.5(2) . . ?
N1 C32 H32 118.7 . . ?
C31 C32 H32 118.7 . . ?
N1 C33 C34 122.5(2) . . ?
N1 C33 H33 118.8 . . ?
C34 C33 H33 118.8 . . ?
C33 C34 C30 119.3(2) . . ?
C33 C34 H34 120.4 . . ?
C30 C34 H34 120.4 . . ?

loop_
_geom_bond_atom_site_label_1
_geom_bond_atom_site_label_2
_geom_bond_distance
_geom_bond_site_symmetry_2
_geom_bond_publ_flag
Zn1 O1 1.9215(17) . ?
Zn1 O2 1.9546(18) 1_556 ?
Zn1 N1 2.044(2) . ?
Zn1 N5 2.135(2) 2_656 ?
Zn2 O13 1.9474(17) 1_554 ?
Zn2 O6 1.9550(17) . ?
Zn2 O11 2.012(2) . ?
Zn2 Cl1 2.2457(6) . ?
O1 C9 1.285(3) . ?
O2 C7 1.275(3) . ?
O3 C7 1.240(3) . ?
O4 N6 1.233(3) . ?
O5 N6 1.213(3) . ?
O13 C17 1.269(3) . ?
O7 C17 1.243(3) . ?
O8 N2 1.218(3) . ?
O9 N2 1.232(3) . ?
O10 C9 1.227(3) . ?
O11 H11A 0.876(17) . ?
O11 H11B 0.879(17) . ?
O12 C18 1.232(3) . ?
O6 C18 1.280(3) . ?
N5 C19 1.340(3) . ?
N5 C23 1.345(3) . ?
N5 Zn1 2.135(2) 2_646 ?
N3 C25 1.463(3) . ?
N3 C28 1.464(3) . ?
N3 C24 1.472(3) . ?
N4 C26 1.496(3) . ?
N4 C27 1.497(3) . ?
N4 C29 1.503(3) . ?
N4 H4N 0.875(17) . ?
N1 C33 1.340(3) . ?
N1 C32 1.340(3) . ?
C1 C6 1.388(3) . ?
C1 C2 1.395(4) . ?
C1 C7 1.506(4) . ?
C2 C3 1.377(4) . ?
C2 H2 0.9500 . ?
C3 C4 1.382(3) . ?
C3 N6 1.472(3) . ?
C4 C5 1.383(3) . ?
C4 H4 0.9500 . ?
C5 C6 1.398(3) . ?
C5 C9 1.513(3) . ?
C6 H6 0.9500 . ?
C10 C11 1.382(3) . ?
C10 C15 1.385(3) . ?
C10 N2 1.477(3) . ?
C11 C12 1.395(3) . ?
C11 H11 0.9500 . ?
C12 C13 1.397(3) . ?
C12 C17 1.513(3) . ?
C13 C14 1.394(3) . ?
C13 H13 0.9500 . ?
C14 C15 1.389(3) . ?
C14 C18 1.510(3) . ?
C15 H15 0.9500 . ?
C19 C20 1.382(4) . ?
C19 H19 0.9500 . ?
C20 C22 1.381(4) . ?
C20 H20 0.9500 . ?
C21 C23 1.376(4) . ?
C21 C22 1.389(4) . ?
C21 H21 0.9500 . ?
C22 C24 1.512(3) . ?
C23 H23 0.9500 . ?
C24 H24A 0.9900 . ?
C24 H24B 0.9900 . ?
C25 C26 1.516(3) . ?
C25 H25A 0.9900 . ?
C25 H25B 0.9900 . ?
C26 H26A 0.9900 . ?
C26 H26B 0.9900 . ?
C27 C28 1.506(4) . ?
C27 H27A 0.9900 . ?
C27 H27B 0.9900 . ?
C28 H28A 0.9900 . ?
C28 H28B 0.9900 . ?
C29 C30 1.501(3) . ?
C29 H29A 0.9900 . ?
C29 H29B 0.9900 . ?
C30 C31 1.389(4) . ?
C30 C34 1.396(3) . ?
C31 C32 1.380(4) . ?
C31 H31 0.9500 . ?
C32 H32 0.9500 . ?
C33 C34 1.382(3) . ?
C33 H33 0.9500 . ?
C34 H34 0.9500 . ?

loop_
_geom_hbond_atom_site_label_D
_geom_hbond_atom_site_label_H
_geom_hbond_atom_site_label_A
_geom_hbond_distance_DH
_geom_hbond_distance_HA
_geom_hbond_distance_DA
_geom_hbond_angle_DHA
_geom_hbond_site_symmetry_A
N4 H4N O7 0.875(17) 1.819(17) 2.689(3) 172(3) 3_757
O11 H11A O3 0.876(17) 1.816(18) 2.686(3) 172(3) 1_556
O11 H11B O4 0.879(17) 2.12(2) 2.940(3) 156(3) 4_566

loop_
_geom_torsion_atom_site_label_1
_geom_torsion_atom_site_label_2
_geom_torsion_atom_site_label_3
_geom_torsion_atom_site_label_4
_geom_torsion
_geom_torsion_site_symmetry_1
_geom_torsion_site_symmetry_2
_geom_torsion_site_symmetry_3
_geom_torsion_site_symmetry_4
_geom_torsion_publ_flag
O2 Zn1 O1 C9 -165.57(16) 1_556 . . . ?
N1 Zn1 O1 C9 46.9(2) . . . . ?
N5 Zn1 O1 C9 -61.59(18) 2_656 . . . ?
O13 Zn2 O6 C18 -54.54(19) 1_554 . . . ?
O11 Zn2 O6 C18 61.84(18) . . . . ?
Cl1 Zn2 O6 C18 169.82(16) . . . . ?
O1 Zn1 N1 C33 12.7(2) . . . . ?
O2 Zn1 N1 C33 -141.88(17) 1_556 . . . ?
N5 Zn1 N1 C33 116.19(18) 2_656 . . . ?
O1 Zn1 N1 C32 -166.23(17) . . . . ?
O2 Zn1 N1 C32 39.2(2) 1_556 . . . ?
N5 Zn1 N1 C32 -62.7(2) 2_656 . . . ?
C6 C1 C2 C3 0.6(4) . . . . ?
C7 C1 C2 C3 -176.2(2) . . . . ?
C1 C2 C3 C4 -0.5(4) . . . . ?
C1 C2 C3 N6 178.5(2) . . . . ?
C2 C3 C4 C5 0.1(4) . . . . ?
N6 C3 C4 C5 -179.0(2) . . . . ?
C3 C4 C5 C6 0.2(3) . . . . ?
C3 C4 C5 C9 179.5(2) . . . . ?
C2 C1 C6 C5 -0.4(4) . . . . ?
C7 C1 C6 C5 176.4(2) . . . . ?
C4 C5 C6 C1 -0.1(3) . . . . ?
C9 C5 C6 C1 -179.3(2) . . . . ?
Zn1 O2 C7 O3 12.6(3) 1_554 . . . ?
Zn1 O2 C7 C1 -166.25(16) 1_554 . . . ?
C6 C1 C7 O3 -176.4(2) . . . . ?
C2 C1 C7 O3 0.4(4) . . . . ?
C6 C1 C7 O2 2.6(3) . . . . ?
C2 C1 C7 O2 179.4(2) . . . . ?
C2 C3 N6 O5 -167.9(2) . . . . ?
C4 C3 N6 O5 11.2(4) . . . . ?
C2 C3 N6 O4 11.0(3) . . . . ?
C4 C3 N6 O4 -169.9(2) . . . . ?
Zn1 O1 C9 O10 -13.1(3) . . . . ?
Zn1 O1 C9 C5 167.27(15) . . . . ?
C4 C5 C9 O10 -175.9(2) . . . . ?
C6 C5 C9 O10 3.4(4) . . . . ?
C4 C5 C9 O1 3.8(3) . . . . ?
C6 C5 C9 O1 -177.0(2) . . . . ?
C15 C10 C11 C12 0.4(4) . . . . ?
N2 C10 C11 C12 -177.4(2) . . . . ?
C10 C11 C12 C13 -2.8(3) . . . . ?
C10 C11 C12 C17 173.4(2) . . . . ?
C11 C12 C13 C14 2.6(4) . . . . ?
C17 C12 C13 C14 -173.6(2) . . . . ?
C12 C13 C14 C15 0.1(3) . . . . ?
C12 C13 C14 C18 178.2(2) . . . . ?
C11 C10 C15 C14 2.3(4) . . . . ?
N2 C10 C15 C14 -180.0(2) . . . . ?
C13 C14 C15 C10 -2.5(3) . . . . ?
C18 C14 C15 C10 179.4(2) . . . . ?
C11 C10 N2 O8 -3.7(3) . . . . ?
C15 C10 N2 O8 178.5(2) . . . . ?
C11 C10 N2 O9 175.8(2) . . . . ?
C15 C10 N2 O9 -2.0(3) . . . . ?
Zn2 O13 C17 O7 13.3(3) 1_556 . . . ?
Zn2 O13 C17 C12 -164.61(15) 1_556 . . . ?
C11 C12 C17 O7 -173.0(2) . . . . ?
C13 C12 C17 O7 3.3(3) . . . . ?
C11 C12 C17 O13 5.1(3) . . . . ?
C13 C12 C17 O13 -178.6(2) . . . . ?
Zn2 O6 C18 O12 10.3(3) . . . . ?
Zn2 O6 C18 C14 -169.56(15) . . . . ?
C15 C14 C18 O12 22.9(3) . . . . ?
C13 C14 C18 O12 -155.2(2) . . . . ?
C15 C14 C18 O6 -157.2(2) . . . . ?
C13 C14 C18 O6 24.6(3) . . . . ?
C23 N5 C19 C20 -1.3(4) . . . . ?
Zn1 N5 C19 C20 -178.67(19) 2_646 . . . ?
N5 C19 C20 C22 0.0(4) . . . . ?
C19 C20 C22 C21 1.6(4) . . . . ?
C19 C20 C22 C24 -176.2(2) . . . . ?
C23 C21 C22 C20 -1.8(4) . . . . ?
C23 C21 C22 C24 176.0(3) . . . . ?
C19 N5 C23 C21 1.0(4) . . . . ?
Zn1 N5 C23 C21 178.6(2) 2_646 . . . ?
C22 C21 C23 N5 0.5(5) . . . . ?
C25 N3 C24 C22 178.7(2) . . . . ?
C28 N3 C24 C22 -61.1(3) . . . . ?
C20 C22 C24 N3 121.1(3) . . . . ?
C21 C22 C24 N3 -56.6(3) . . . . ?
C28 N3 C25 C26 63.0(3) . . . . ?
C24 N3 C25 C26 -175.0(2) . . . . ?
C27 N4 C26 C25 52.3(3) . . . . ?
C29 N4 C26 C25 173.71(19) . . . . ?
N3 C25 C26 N4 -58.2(3) . . . . ?
C26 N4 C27 C28 -52.7(3) . . . . ?
C29 N4 C27 C28 -176.8(2) . . . . ?
C25 N3 C28 C27 -63.3(3) . . . . ?
C24 N3 C28 C27 175.23(19) . . . . ?
N4 C27 C28 N3 58.6(3) . . . . ?
C26 N4 C29 C30 65.6(3) . . . . ?
C27 N4 C29 C30 -171.6(2) . . . . ?
N4 C29 C30 C31 -98.0(3) . . . . ?
N4 C29 C30 C34 86.5(3) . . . . ?
C34 C30 C31 C32 0.9(4) . . . . ?
C29 C30 C31 C32 -174.7(2) . . . . ?
C33 N1 C32 C31 -2.6(4) . . . . ?
Zn1 N1 C32 C31 176.32(18) . . . . ?
C30 C31 C32 N1 1.4(4) . . . . ?
C32 N1 C33 C34 1.5(4) . . . . ?
Zn1 N1 C33 C34 -177.48(19) . . . . ?
N1 C33 C34 C30 0.8(4) . . . . ?
C31 C30 C34 C33 -1.9(4) . . . . ?
C29 C30 C34 C33 173.8(2) . . . . ?
